data_2235449
loop_
_publ_author_name
'He, Hai-Feng'
'He, Hong-Wu'
'Liang, Ying'
'Yang, Zi-Wen'

_publ_section_title
;
 Ethyl
 4-[({[(6-chloropyridin-3-yl)methyl](methyl)amino}(4-fluoroanilino)methylidene)amino]-3-phenyl-2-sulfanylidene-2,3-dihydro-1,3-thiazole-5-carboxylate
;
_journal_coeditor_code HB6808
_journal_issue 7
_journal_name_full 'Acta Crystallographica Section E'
_journal_page_first o2281
_journal_paper_doi 10.1107/S1600536812026311
_journal_volume 68
_journal_year 2012
_chemical_formula_iupac 'C26 H23 Cl F N5 O2 S2'
_chemical_formula_moiety 'C26 H23 Cl F N5 O2 S2'
_chemical_formula_sum 'C26 H23 Cl F N5 O2 S2'
_chemical_formula_weight 556.06
_chemical_name_systematic
;
Ethyl 4-[({[(6-chloropyridin-3-yl)methyl](methyl)amino}(4-
fluoroanilino)methylidene)amino]-3-phenyl-2-sulfanylidene-
2,3-dihydro-1,3-thiazole-5-carboxylate
;
_space_group_IT_number 14
_symmetry_cell_setting monoclinic
_symmetry_space_group_name_Hall '-P 2ybc'
_symmetry_space_group_name_H-M 'P 1 21/c 1'
_atom_sites_solution_hydrogens geom
_atom_sites_solution_primary direct
_atom_sites_solution_secondary difmap
_cell_angle_alpha 90.00
_cell_angle_beta 103.7450(10)
_cell_angle_gamma 90.00
_cell_formula_units_Z 4
_cell_length_a 9.6931(5)
_cell_length_b 24.5636(12)
_cell_length_c 11.7095(6)
_cell_measurement_reflns_used 4840
_cell_measurement_temperature 298(2)
_cell_measurement_theta_max 25.72
_cell_measurement_theta_min 2.32
_cell_volume 2708.2(2)
_computing_cell_refinement 'SAINT (Bruker, 2000)'
_computing_data_collection 'SMART (Bruker, 2000)'
_computing_data_reduction 'SAINT (Bruker, 2000)'
_computing_molecular_graphics 'SHELXTL (Sheldrick, 2008)'
_computing_publication_material 'SHELXTL (Sheldrick, 2008)'
_computing_structure_refinement 'SHELXL97 (Sheldrick, 2008)'
_computing_structure_solution 'SHELXS97 (Sheldrick, 2008)'
_diffrn_ambient_temperature 298(2)
_diffrn_measured_fraction_theta_full 0.999
_diffrn_measured_fraction_theta_max 0.999
_diffrn_measurement_device_type 'Bruker SMART APEX CCD'
_diffrn_measurement_method '\f and \w scans'
_diffrn_radiation_monochromator graphite
_diffrn_radiation_source 'fine-focus sealed tube'
_diffrn_radiation_type MoK\a
_diffrn_radiation_wavelength 0.71073
_diffrn_reflns_av_R_equivalents 0.0972
_diffrn_reflns_av_sigmaI/netI 0.0687
_diffrn_reflns_limit_h_max 11
_diffrn_reflns_limit_h_min -11
_diffrn_reflns_limit_k_max 27
_diffrn_reflns_limit_k_min -30
_diffrn_reflns_limit_l_max 14
_diffrn_reflns_limit_l_min -14
_diffrn_reflns_number 23442
_diffrn_reflns_theta_full 26.00
_diffrn_reflns_theta_max 26.00
_diffrn_reflns_theta_min 1.66
_exptl_absorpt_coefficient_mu 0.335
_exptl_absorpt_correction_T_max 0.9802
_exptl_absorpt_correction_T_min 0.9360
_exptl_absorpt_correction_type multi-scan
_exptl_absorpt_process_details '(SADABS; Sheldrick, 2001)'
_exptl_crystal_colour colourless
_exptl_crystal_density_diffrn 1.364
_exptl_crystal_density_method 'not measured'
_exptl_crystal_description needle
_exptl_crystal_F_000 1152
_exptl_crystal_size_max 0.20
_exptl_crystal_size_mid 0.10
_exptl_crystal_size_min 0.06
_refine_diff_density_max 0.497
_refine_diff_density_min -0.400
_refine_ls_extinction_method none
_refine_ls_goodness_of_fit_ref 1.000
_refine_ls_hydrogen_treatment mixed
_refine_ls_matrix_type full
_refine_ls_number_parameters 350
_refine_ls_number_reflns 5326
_refine_ls_number_restraints 23
_refine_ls_restrained_S_all 1.044
_refine_ls_R_factor_all 0.0893
_refine_ls_R_factor_gt 0.0612
_refine_ls_shift/su_max 0.000
_refine_ls_shift/su_mean 0.000
_refine_ls_structure_factor_coef Fsqd
_refine_ls_weighting_details 'calc w=1/[\s^2^(Fo^2^)+(0.0958P)^2^] where P=(Fo^2^+2Fc^2^)/3'
_refine_ls_weighting_scheme calc
_refine_ls_wR_factor_gt 0.1587
_refine_ls_wR_factor_ref 0.1717
_reflns_number_gt 3569
_reflns_number_total 5326
_reflns_threshold_expression I>2\s(I)
_cod_data_source_file hb6808.cif
_cod_data_source_block I
_cod_original_sg_symbol_H-M 'P 21/c'
_cod_database_code 2235449
_cod_database_fobs_code 2235449

loop_
_symmetry_equiv_pos_as_xyz
'x, y, z'
'-x, y+1/2, -z+1/2'
'-x, -y, -z'
'x, -y-1/2, z-1/2'

loop_
_atom_site_type_symbol
_atom_site_label
_atom_site_fract_x
_atom_site_fract_y
_atom_site_fract_z
_atom_site_U_iso_or_equiv
_atom_site_adp_type
_atom_site_calc_flag
_atom_site_refinement_flags
_atom_site_occupancy
_atom_site_symmetry_multiplicity
_atom_site_disorder_assembly
_atom_site_disorder_group
C C1 0.2452(4) 0.72915(14) 0.9071(4) 0.0648(10) Uani d . 1 1 . .
C C2 0.2408(5) 0.69171(16) 0.8193(3) 0.0750(11) Uani d . 1 1 . .
H H2 0.2568 0.7017 0.7470 0.090 Uiso calc R 1 1 . .
C C3 0.2115(5) 0.63856(14) 0.8432(3) 0.0682(10) Uani d . 1 1 . .
H H3 0.2079 0.6119 0.7862 0.082 Uiso calc R 1 1 . .
C C4 0.1875(3) 0.62471(12) 0.9506(2) 0.0441(7) Uani d . 1 1 . .
C C5 0.1929(4) 0.66619(14) 1.0298(3) 0.0652(10) Uani d . 1 1 . .
H H5 0.1753 0.6574 1.1023 0.078 Uiso calc R 1 1 . .
C C6 0.1574(3) 0.56709(12) 0.9822(3) 0.0470(8) Uani d . 1 1 . .
H H6A 0.2467 0.5477 1.0065 0.056 Uiso calc R 1 1 . .
H H6B 0.1137 0.5679 1.0486 0.056 Uiso calc R 1 1 . .
C C7 -0.0833(3) 0.55378(12) 0.8587(3) 0.0499(8) Uani d . 1 1 . .
H H7A -0.1147 0.5606 0.7759 0.075 Uiso calc R 1 1 . .
H H7B -0.0936 0.5863 0.9014 0.075 Uiso calc R 1 1 . .
H H7C -0.1396 0.5252 0.8806 0.075 Uiso calc R 1 1 . .
C C8 0.1212(3) 0.50286(11) 0.8189(2) 0.0386(7) Uani d . 1 1 . .
C C9 0.0566(3) 0.44719(12) 0.6372(2) 0.0411(7) Uani d . 1 1 . .
C C10 -0.0089(3) 0.39778(13) 0.6085(3) 0.0515(8) Uani d . 1 1 . .
H H10 -0.0700 0.3841 0.6519 0.062 Uiso calc R 1 1 . .
C C11 0.0165(4) 0.36822(14) 0.5142(3) 0.0620(9) Uani d . 1 1 . .
H H11 -0.0294 0.3353 0.4921 0.074 Uiso calc R 1 1 . .
C C12 0.1103(4) 0.38872(15) 0.4550(3) 0.0602(9) Uani d . 1 1 . .
C C13 0.1761(4) 0.43763(14) 0.4815(3) 0.0541(8) Uani d . 1 1 . .
H H13 0.2397 0.4504 0.4395 0.065 Uiso calc R 1 1 . .
C C14 0.1462(3) 0.46790(13) 0.5720(2) 0.0452(7) Uani d . 1 1 . .
H H14 0.1864 0.5022 0.5891 0.054 Uiso calc R 1 1 . .
C C15 0.3352(3) 0.45864(12) 0.8084(2) 0.0383(7) Uani d . 1 1 . .
C C16 0.3268(3) 0.40313(12) 0.8165(2) 0.0436(7) Uani d . 1 1 . .
C C17 0.5342(3) 0.43200(13) 0.7403(2) 0.0434(7) Uani d . 1 1 . .
C C18 0.4900(3) 0.53030(12) 0.7543(2) 0.0408(7) Uani d . 1 1 . .
C C19 0.4673(4) 0.55250(14) 0.6438(3) 0.0537(8) Uani d . 1 1 . .
H H19 0.4318 0.5311 0.5778 0.064 Uiso calc R 1 1 . .
C C20 0.4975(4) 0.60657(15) 0.6316(4) 0.0699(10) Uani d . 1 1 . .
H H20 0.4817 0.6219 0.5570 0.084 Uiso calc R 1 1 . .
C C21 0.5505(4) 0.63778(15) 0.7284(4) 0.0742(11) Uani d . 1 1 . .
H H21 0.5715 0.6743 0.7198 0.089 Uiso calc R 1 1 . .
C C22 0.5730(4) 0.61527(15) 0.8390(4) 0.0724(11) Uani d . 1 1 . .
H H22 0.6086 0.6368 0.9048 0.087 Uiso calc R 1 1 . .
C C23 0.5434(4) 0.56148(13) 0.8531(3) 0.0552(8) Uani d . 1 1 . .
H H23 0.5591 0.5462 0.9278 0.066 Uiso calc R 1 1 . .
C C24 0.2234(4) 0.37141(13) 0.8606(3) 0.0521(8) Uani d . 1 1 . .
O O2 0.2516(3) 0.31823(10) 0.8546(3) 0.0856(9) Uani d DU 1 1 A .
C C25 0.1581(6) 0.27977(19) 0.8952(5) 0.1149(18) Uani d DU 1 1 . .
H H25A 0.1402 0.2486 0.8429 0.138 Uiso calc PR 0.836(10) 1 A 1
H H25B 0.0679 0.2971 0.8938 0.138 Uiso calc PR 0.836(10) 1 A 1
H H25C 0.1139 0.2972 0.9517 0.138 Uiso d PR 0.164(10) 1 A 2
H H25D 0.2123 0.2488 0.9332 0.138 Uiso d PR 0.164(10) 1 A 2
C C26 0.2260(11) 0.2612(4) 1.0182(5) 0.212(5) Uani d PDU 0.836(10) 1 A 1
H H26A 0.3246 0.2534 1.0244 0.317 Uiso calc PR 0.836(10) 1 A 1
H H26B 0.1791 0.2289 1.0357 0.317 Uiso calc PR 0.836(10) 1 A 1
H H26C 0.2175 0.2893 1.0730 0.317 Uiso calc PR 0.836(10) 1 A 1
C C26' 0.035(2) 0.2639(11) 0.7926(17) 0.117(16) Uani d PD 0.164(10) 1 A 2
H H26D -0.0306 0.2937 0.7743 0.175 Uiso calc PR 0.164(10) 1 A 2
H H26E -0.0127 0.2326 0.8140 0.175 Uiso calc PR 0.164(10) 1 A 2
H H26F 0.0711 0.2554 0.7251 0.175 Uiso calc PR 0.164(10) 1 A 2
Cl Cl1 0.28382(14) 0.79686(4) 0.88166(13) 0.0998(4) Uani d . 1 1 . .
F F1 0.1395(3) 0.35853(9) 0.36600(19) 0.0894(8) Uani d . 1 1 . .
N N1 0.2212(4) 0.71815(12) 1.0114(3) 0.0754(9) Uani d . 1 1 . .
N N2 0.0652(3) 0.53743(10) 0.8866(2) 0.0424(6) Uani d . 1 1 . .
N N3 0.0259(3) 0.47731(11) 0.7322(2) 0.0455(6) Uani d . 1 1 . .
N N4 0.2593(2) 0.50043(10) 0.8382(2) 0.0430(6) Uani d . 1 1 . .
N N5 0.4550(2) 0.47396(10) 0.76883(18) 0.0393(6) Uani d . 1 1 . .
O O1 0.1278(3) 0.38916(9) 0.8991(2) 0.0607(6) Uani d . 1 1 . .
S S1 0.46244(9) 0.37121(3) 0.76844(7) 0.0518(3) Uani d . 1 1 . .
S S2 0.67662(9) 0.43702(4) 0.68492(7) 0.0546(3) Uani d . 1 1 . .
H H3A -0.059(4) 0.4739(14) 0.742(3) 0.066 Uiso d . 1 1 . .

loop_
_atom_site_aniso_label
_atom_site_aniso_U_11
_atom_site_aniso_U_22
_atom_site_aniso_U_33
_atom_site_aniso_U_12
_atom_site_aniso_U_13
_atom_site_aniso_U_23
C1 0.063(2) 0.0369(19) 0.099(3) -0.0057(16) 0.029(2) -0.0006(19)
C2 0.104(3) 0.050(2) 0.083(3) -0.002(2) 0.048(2) 0.0081(19)
C3 0.101(3) 0.045(2) 0.069(2) -0.0017(19) 0.039(2) -0.0037(17)
C4 0.0437(18) 0.0404(17) 0.0499(16) 0.0029(14) 0.0146(13) -0.0015(14)
C5 0.088(3) 0.049(2) 0.064(2) -0.0016(19) 0.029(2) -0.0085(17)
C6 0.056(2) 0.0412(18) 0.0461(16) 0.0055(14) 0.0157(14) -0.0039(13)
C7 0.051(2) 0.0468(19) 0.0588(18) 0.0063(15) 0.0255(15) -0.0028(15)
C8 0.0443(18) 0.0302(15) 0.0449(15) -0.0002(13) 0.0180(13) 0.0039(12)
C9 0.0364(16) 0.0434(18) 0.0443(15) 0.0054(13) 0.0112(13) -0.0021(13)
C10 0.054(2) 0.047(2) 0.0597(19) -0.0017(15) 0.0237(16) -0.0079(15)
C11 0.078(3) 0.046(2) 0.066(2) -0.0057(18) 0.0252(19) -0.0135(17)
C12 0.079(3) 0.056(2) 0.0527(18) 0.0077(19) 0.0290(18) -0.0054(16)
C13 0.060(2) 0.058(2) 0.0489(18) 0.0070(17) 0.0218(15) 0.0046(16)
C14 0.0454(18) 0.0449(18) 0.0448(16) -0.0003(14) 0.0097(13) 0.0005(13)
C15 0.0347(16) 0.0417(17) 0.0397(14) 0.0008(13) 0.0111(12) -0.0006(12)
C16 0.0415(17) 0.0391(18) 0.0531(17) 0.0044(13) 0.0170(14) 0.0012(13)
C17 0.0366(17) 0.0481(19) 0.0443(16) 0.0017(13) 0.0074(13) -0.0041(13)
C18 0.0306(15) 0.0418(17) 0.0506(16) 0.0011(13) 0.0108(12) 0.0004(13)
C19 0.056(2) 0.053(2) 0.0541(19) -0.0043(16) 0.0184(15) 0.0009(15)
C20 0.075(3) 0.059(2) 0.078(2) -0.008(2) 0.023(2) 0.018(2)
C21 0.073(3) 0.044(2) 0.109(3) -0.0100(19) 0.028(2) 0.010(2)
C22 0.073(3) 0.053(2) 0.083(3) -0.0132(19) 0.003(2) -0.012(2)
C23 0.056(2) 0.049(2) 0.0568(19) -0.0060(16) 0.0055(16) -0.0004(15)
C24 0.054(2) 0.0437(19) 0.0623(19) -0.0003(16) 0.0217(16) 0.0017(15)
O2 0.091(2) 0.0373(14) 0.146(2) -0.0028(13) 0.0641(18) 0.0081(15)
C25 0.124(4) 0.053(3) 0.191(5) -0.012(3) 0.083(4) 0.011(3)
C26 0.273(9) 0.201(8) 0.157(7) -0.137(7) 0.041(6) 0.024(6)
C26' 0.17(4) 0.070(19) 0.09(2) -0.04(2) -0.01(2) 0.040(15)
Cl1 0.1111(10) 0.0425(6) 0.1552(11) -0.0098(6) 0.0502(8) 0.0038(6)
F1 0.136(2) 0.0720(15) 0.0778(14) 0.0048(14) 0.0615(15) -0.0188(12)
N1 0.100(3) 0.0414(18) 0.087(2) -0.0051(17) 0.0263(19) -0.0152(16)
N2 0.0427(15) 0.0378(14) 0.0498(13) 0.0029(11) 0.0170(11) -0.0048(11)
N3 0.0374(15) 0.0499(16) 0.0529(14) -0.0005(12) 0.0179(12) -0.0109(12)
N4 0.0394(15) 0.0388(14) 0.0532(14) -0.0004(11) 0.0155(11) -0.0074(11)
N5 0.0359(13) 0.0388(14) 0.0428(12) 0.0002(10) 0.0086(10) -0.0020(10)
O1 0.0646(16) 0.0559(15) 0.0730(15) -0.0033(12) 0.0391(13) 0.0018(11)
S1 0.0492(5) 0.0393(5) 0.0713(5) 0.0058(4) 0.0232(4) -0.0017(4)
S2 0.0431(5) 0.0595(6) 0.0667(5) -0.0006(4) 0.0237(4) -0.0088(4)

loop_
_atom_type_symbol
_atom_type_description
_atom_type_scat_dispersion_real
_atom_type_scat_dispersion_imag
_atom_type_scat_source
C C 0.0033 0.0016 'International Tables Vol C Tables 4.2.6.8 and 6.1.1.4'
H H 0.0000 0.0000 'International Tables Vol C Tables 4.2.6.8 and 6.1.1.4'
N N 0.0061 0.0033 'International Tables Vol C Tables 4.2.6.8 and 6.1.1.4'
O O 0.0106 0.0060 'International Tables Vol C Tables 4.2.6.8 and 6.1.1.4'
F F 0.0171 0.0103 'International Tables Vol C Tables 4.2.6.8 and 6.1.1.4'
Cl Cl 0.1484 0.1585 'International Tables Vol C Tables 4.2.6.8 and 6.1.1.4'

loop_
_geom_angle_atom_site_label_1
_geom_angle_atom_site_label_2
_geom_angle_atom_site_label_3
_geom_angle
N1 C1 C2 124.9(3)
N1 C1 Cl1 116.3(3)
C2 C1 Cl1 118.7(3)
C1 C2 C3 117.0(3)
C1 C2 H2 121.5
C3 C2 H2 121.5
C4 C3 C2 120.5(3)
C4 C3 H3 119.8
C2 C3 H3 119.8
C5 C4 C3 116.6(3)
C5 C4 C6 120.7(3)
C3 C4 C6 122.7(3)
N1 C5 C4 125.3(3)
N1 C5 H5 117.3
C4 C5 H5 117.3
N2 C6 C4 113.7(2)
N2 C6 H6A 108.8
C4 C6 H6A 108.8
N2 C6 H6B 108.8
C4 C6 H6B 108.8
H6A C6 H6B 107.7
N2 C7 H7A 109.5
N2 C7 H7B 109.5
H7A C7 H7B 109.5
N2 C7 H7C 109.5
H7A C7 H7C 109.5
H7B C7 H7C 109.5
N4 C8 N3 126.7(3)
N4 C8 N2 117.6(3)
N3 C8 N2 115.5(3)
C10 C9 C14 120.3(3)
C10 C9 N3 118.7(3)
C14 C9 N3 121.0(3)
C9 C10 C11 119.8(3)
C9 C10 H10 120.1
C11 C10 H10 120.1
C12 C11 C10 118.4(3)
C12 C11 H11 120.8
C10 C11 H11 120.8
C13 C12 F1 118.9(3)
C13 C12 C11 122.9(3)
F1 C12 C11 118.2(3)
C12 C13 C14 118.5(3)
C12 C13 H13 120.7
C14 C13 H13 120.7
C13 C14 C9 120.0(3)
C13 C14 H14 120.0
C9 C14 H14 120.0
N4 C15 C16 133.7(3)
N4 C15 N5 115.2(3)
C16 C15 N5 111.0(2)
C15 C16 C24 127.9(3)
C15 C16 S1 111.4(2)
C24 C16 S1 120.7(2)
N5 C17 S2 127.1(2)
N5 C17 S1 109.4(2)
S2 C17 S1 123.53(18)
C19 C18 C23 120.9(3)
C19 C18 N5 120.1(3)
C23 C18 N5 119.0(3)
C18 C19 C20 119.4(3)
C18 C19 H19 120.3
C20 C19 H19 120.3
C21 C20 C19 120.3(3)
C21 C20 H20 119.9
C19 C20 H20 119.9
C20 C21 C22 120.0(3)
C20 C21 H21 120.0
C22 C21 H21 120.0
C23 C22 C21 120.6(3)
C23 C22 H22 119.7
C21 C22 H22 119.7
C22 C23 C18 118.8(3)
C22 C23 H23 120.6
C18 C23 H23 120.6
O1 C24 O2 123.9(3)
O1 C24 C16 126.4(3)
O2 C24 C16 109.7(3)
C24 O2 C25 117.5(3)
O2 C25 C26 110.1(4)
O2 C25 C26' 109.7(6)
C26 C25 C26' 139.1(7)
O2 C25 H25A 109.6
C26 C25 H25A 109.6
C26' C25 H25A 46.7
O2 C25 H25B 109.6
C26 C25 H25B 109.6
C26' C25 H25B 64.3
H25A C25 H25B 108.2
O2 C25 H25C 110.2
C26 C25 H25C 69.1
C26' C25 H25C 105.1
H25A C25 H25C 137.6
H25B C25 H25C 43.4
O2 C25 H25D 110.2
C26 C25 H25D 42.0
C26' C25 H25D 113.4
H25A C25 H25D 70.5
H25B C25 H25D 137.7
H25C C25 H25D 108.1
C25 C26 H25C 38.0
C25 C26 H25D 39.6
H25C C26 H25D 75.8
C25 C26 H26A 109.5
H25C C26 H26A 139.1
H25D C26 H26A 84.9
C25 C26 H26B 109.5
H25C C26 H26B 106.4
H25D C26 H26B 90.2
C25 C26 H26C 109.5
H25C C26 H26C 75.5
H25D C26 H26C 148.8
C25 C26' H26D 109.5
C25 C26' H26E 109.5
H26D C26' H26E 109.5
C25 C26' H26F 109.5
H26D C26' H26F 109.5
H26E C26' H26F 109.5
C1 N1 C5 115.6(3)
C8 N2 C6 120.3(2)
C8 N2 C7 123.6(2)
C6 N2 C7 115.4(2)
C8 N3 C9 126.4(3)
C8 N3 H3A 116(2)
C9 N3 H3A 116(2)
C8 N4 C15 125.9(2)
C17 N5 C15 115.7(2)
C17 N5 C18 122.0(2)
C15 N5 C18 122.2(2)
C17 S1 C16 92.42(14)

loop_
_geom_bond_atom_site_label_1
_geom_bond_atom_site_label_2
_geom_bond_distance
C1 N1 1.325(5)
C1 C2 1.372(5)
C1 Cl1 1.746(4)
C2 C3 1.379(5)
C2 H2 0.9300
C3 C4 1.376(4)
C3 H3 0.9300
C4 C5 1.370(4)
C4 C6 1.509(4)
C5 N1 1.334(4)
C5 H5 0.9300
C6 N2 1.452(4)
C6 H6A 0.9700
C6 H6B 0.9700
C7 N2 1.455(4)
C7 H7A 0.9600
C7 H7B 0.9600
C7 H7C 0.9600
C8 N4 1.304(4)
C8 N3 1.354(4)
C8 N2 1.359(3)
C9 C10 1.374(4)
C9 C14 1.383(4)
C9 N3 1.424(4)
C10 C11 1.391(4)
C10 H10 0.9300
C11 C12 1.364(5)
C11 H11 0.9300
C12 C13 1.361(5)
C12 F1 1.363(3)
C13 C14 1.381(4)
C13 H13 0.9300
C14 H14 0.9300
C15 N4 1.356(3)
C15 C16 1.371(4)
C15 N5 1.401(3)
C16 C24 1.457(4)
C16 S1 1.736(3)
C17 N5 1.373(4)
C17 S2 1.664(3)
C17 S1 1.712(3)
C18 C19 1.373(4)
C18 C23 1.381(4)
C18 N5 1.444(4)
C19 C20 1.375(5)
C19 H19 0.9300
C20 C21 1.364(5)
C20 H20 0.9300
C21 C22 1.377(5)
C21 H21 0.9300
C22 C23 1.370(5)
C22 H22 0.9300
C23 H23 0.9300
C24 O1 1.204(4)
C24 O2 1.340(4)
O2 C25 1.464(4)
C25 C26 1.506(6)
C25 C26' 1.529(9)
C25 H25A 0.9700
C25 H25B 0.9700
C25 H25C 0.9700
C25 H25D 0.9700
C26 H26A 0.9600
C26 H26B 0.9600
C26 H26C 0.9600
C26' H26D 0.9600
C26' H26E 0.9600
C26' H26F 0.9600
N3 H3A 0.86(3)

loop_
_geom_hbond_atom_site_label_D
_geom_hbond_atom_site_label_H
_geom_hbond_atom_site_label_A
_geom_hbond_site_symmetry_A
_geom_hbond_distance_DH
_geom_hbond_distance_HA
_geom_hbond_distance_DA
_geom_hbond_angle_DHA
N3 H3A S2 1_455 0.86(3) 2.65(3) 3.443(3) 153(3)
C7 H7B O1 3_567 0.96 2.51 3.282(4) 138

loop_
_geom_torsion_atom_site_label_1
_geom_torsion_atom_site_label_2
_geom_torsion_atom_site_label_3
_geom_torsion_atom_site_label_4
_geom_torsion
N1 C1 C2 C3 -1.2(7)
Cl1 C1 C2 C3 179.3(3)
C1 C2 C3 C4 0.3(6)
C2 C3 C4 C5 0.7(6)
C2 C3 C4 C6 -178.9(4)
C3 C4 C5 N1 -1.0(6)
C6 C4 C5 N1 178.7(4)
C5 C4 C6 N2 140.5(3)
C3 C4 C6 N2 -39.9(4)
C14 C9 C10 C11 0.8(5)
N3 C9 C10 C11 178.3(3)
C9 C10 C11 C12 2.1(5)
C10 C11 C12 C13 -2.4(6)
C10 C11 C12 F1 177.2(3)
F1 C12 C13 C14 -179.8(3)
C11 C12 C13 C14 -0.2(5)
C12 C13 C14 C9 3.1(5)
C10 C9 C14 C13 -3.4(5)
N3 C9 C14 C13 179.1(3)
N4 C15 C16 C24 1.6(5)
N5 C15 C16 C24 176.0(3)
N4 C15 C16 S1 -177.2(3)
N5 C15 C16 S1 -2.8(3)
C23 C18 C19 C20 -0.3(5)
N5 C18 C19 C20 178.2(3)
C18 C19 C20 C21 0.5(6)
C19 C20 C21 C22 -0.5(6)
C20 C21 C22 C23 0.4(6)
C21 C22 C23 C18 -0.3(6)
C19 C18 C23 C22 0.3(5)
N5 C18 C23 C22 -178.3(3)
C15 C16 C24 O1 -0.9(6)
S1 C16 C24 O1 177.8(3)
C15 C16 C24 O2 -179.7(3)
S1 C16 C24 O2 -1.0(4)
O1 C24 O2 C25 1.3(5)
C16 C24 O2 C25 -179.9(3)
C24 O2 C25 C26 -99.3(6)
C24 O2 C25 C26' 90.2(15)
C2 C1 N1 C5 0.9(6)
Cl1 C1 N1 C5 -179.5(3)
C4 C5 N1 C1 0.2(6)
N4 C8 N2 C6 -4.5(4)
N3 C8 N2 C6 -180.0(2)
N4 C8 N2 C7 165.5(3)
N3 C8 N2 C7 -9.9(4)
C4 C6 N2 C8 98.3(3)
C4 C6 N2 C7 -72.6(3)
N4 C8 N3 C9 -7.1(5)
N2 C8 N3 C9 167.9(3)
C10 C9 N3 C8 135.3(3)
C14 C9 N3 C8 -47.2(4)
N3 C8 N4 C15 -26.7(4)
N2 C8 N4 C15 158.4(3)
C16 C15 N4 C8 -43.7(5)
N5 C15 N4 C8 142.1(3)
S2 C17 N5 C15 176.7(2)
S1 C17 N5 C15 -2.4(3)
S2 C17 N5 C18 -0.8(4)
S1 C17 N5 C18 -179.93(19)
N4 C15 N5 C17 178.9(2)
C16 C15 N5 C17 3.4(3)
N4 C15 N5 C18 -3.5(4)
C16 C15 N5 C18 -179.0(2)
C19 C18 N5 C17 72.3(4)
C23 C18 N5 C17 -109.1(3)
C19 C18 N5 C15 -105.2(3)
C23 C18 N5 C15 73.5(4)
N5 C17 S1 C16 0.6(2)
S2 C17 S1 C16 -178.58(19)
C15 C16 S1 C17 1.3(2)
C24 C16 S1 C17 -177.5(3)
